data_7710880
loop_
_publ_author_name
'Kim, Minyoung'
'Park, Seongchul'
'Song, Dayoon'
'Moon, Dohyun'
'You, Youngmin'
'Lim, Manho'
'Lee, Hong-In'

_publ_section_title
;
 Visible-light NO photolysis of ruthenium nitrosyl complexes with
 N<sub>2</sub>O<sub>2</sub> ligands bearing \p-extended rings and their
 photorelease dynamics.
;
_journal_issue 30
_journal_name_full 'Dalton transactions (Cambridge, England : 2003)'
_journal_page_first 11404
_journal_page_last 11415
_journal_paper_doi 10.1039/d2dt01019d
_journal_volume 51
_journal_year 2022
_chemical_formula_moiety 'C28 H18 Cl N3 O3 Ru, C2 H3 N'
_chemical_formula_sum 'C30 H21 Cl N4 O3 Ru'
_chemical_formula_weight 622.03
_space_group_crystal_system triclinic
_space_group_IT_number 2
_space_group_name_Hall '-P 1'
_space_group_name_H-M_alt 'P -1'
_atom_sites_solution_hydrogens geom
_audit_creation_method SHELXL-2019/2
_audit_update_record
;
2022-06-03 deposited with the CCDC.	2022-06-16 downloaded from the CCDC.
;
_cell_angle_alpha 94.94(3)
_cell_angle_beta 113.97(3)
_cell_angle_gamma 98.24(3)
_cell_formula_units_Z 2
_cell_length_a 10.532(2)
_cell_length_b 11.190(2)
_cell_length_c 12.057(2)
_cell_measurement_reflns_used 24109
_cell_measurement_temperature 173(2)
_cell_measurement_theta_max 33.548
_cell_measurement_theta_min 0.361
_cell_volume 1268.5(5)
_computing_cell_refinement '<i>HKL3000sm</i>(Otwinowski & Minor, 1997)'
_computing_data_collection '<i>PAL BL2D-SMDC Program</i>(Shin et.al, 2016)'
_computing_data_reduction '<i>HKL3000sm</i>(Otwinowski & Minor, 1997)'
_computing_molecular_graphics '<i>DIAMOND 4</i>(Putx&Brandenburg, 2014)'
_computing_publication_material '<i>publCIF</i>(Westrip, 2010)'
_computing_structure_refinement '<i>SHELXL-2019/2</i>(Sheldrick, 2018)'
_computing_structure_solution '<i>SHELXT-2018</i>(Sheldrick, 2018)'
_diffrn_ambient_temperature 173(2)
_diffrn_measured_fraction_theta_full 0.924
_diffrn_measured_fraction_theta_max 0.910
_diffrn_measurement_device_type 'Rayonix MX225HS CCD area detector'
_diffrn_measurement_method 'omega scan'
_diffrn_radiation_type synchrotron
_diffrn_radiation_wavelength 0.630
_diffrn_reflns_av_R_equivalents 0.0205
_diffrn_reflns_av_unetI/netI 0.0379
_diffrn_reflns_Laue_measured_fraction_full 0.924
_diffrn_reflns_Laue_measured_fraction_max 0.910
_diffrn_reflns_limit_h_max 14
_diffrn_reflns_limit_h_min -14
_diffrn_reflns_limit_k_max 15
_diffrn_reflns_limit_k_min -15
_diffrn_reflns_limit_l_max 17
_diffrn_reflns_limit_l_min -17
_diffrn_reflns_number 11849
_diffrn_reflns_point_group_measured_fraction_full 0.924
_diffrn_reflns_point_group_measured_fraction_max 0.910
_diffrn_reflns_theta_full 22.210
_diffrn_reflns_theta_max 26.497
_diffrn_reflns_theta_min 1.651
_diffrn_source 'PLSII 2D bending magnet'
_exptl_absorpt_coefficient_mu 0.548
_exptl_absorpt_correction_T_max 1.000
_exptl_absorpt_correction_T_min 0.904
_exptl_absorpt_correction_type empirical
_exptl_absorpt_process_details '<i>HKL3000sm Scalepack</i>(Otwinowski et.al,2003)'
_exptl_crystal_colour brown
_exptl_crystal_density_diffrn 1.629
_exptl_crystal_description cubic
_exptl_crystal_F_000 628
_exptl_crystal_size_max 0.150
_exptl_crystal_size_mid 0.130
_exptl_crystal_size_min 0.110
_refine_diff_density_max 3.202
_refine_diff_density_min -1.917
_refine_diff_density_rms 0.118
_refine_ls_extinction_method none
_refine_ls_goodness_of_fit_ref 1.068
_refine_ls_hydrogen_treatment constr
_refine_ls_matrix_type full
_refine_ls_number_parameters 353
_refine_ls_number_reflns 6856
_refine_ls_number_restraints 0
_refine_ls_restrained_S_all 1.068
_refine_ls_R_factor_all 0.0539
_refine_ls_R_factor_gt 0.0496
_refine_ls_shift/su_max 0.001
_refine_ls_shift/su_mean 0.000
_refine_ls_structure_factor_coef Fsqd
_refine_ls_weighting_details 'w=1/[\s^2^(Fo^2^)+(0.0523P)^2^+3.7806P] where P=(Fo^2^+2Fc^2^)/3'
_refine_ls_weighting_scheme calc
_refine_ls_wR_factor_gt 0.1244
_refine_ls_wR_factor_ref 0.1268
_reflns_Friedel_coverage 0.000
_reflns_number_gt 6185
_reflns_number_total 6856
_reflns_threshold_expression 'I > 2\s(I)'
_cod_data_source_file d2dt01019d2.cif
_cod_data_source_block Ru_ONnaphophenCl_a
_cod_database_code 7710880
_shelx_shelxl_version_number 2019/2
_shelx_space_group_comment
;
The symmetry employed for this shelxl refinement is uniquely defined
by the following loop, which should always be used as a source of
symmetry information in preference to the above space-group names.
They are only intended as comments.
;
_shelx_estimated_absorpt_t_min 0.922
_shelx_estimated_absorpt_t_max 0.942

loop_
_space_group_symop_operation_xyz
'x, y, z'
'-x, -y, -z'

loop_
_atom_site_label
_atom_site_type_symbol
_atom_site_fract_x
_atom_site_fract_y
_atom_site_fract_z
_atom_site_U_iso_or_equiv
_atom_site_adp_type
_atom_site_occupancy
_atom_site_site_symmetry_order
_atom_site_calc_flag
_atom_site_refinement_flags_posn
_atom_site_refinement_flags_adp
_atom_site_refinement_flags_occupancy
_atom_site_disorder_assembly
_atom_site_disorder_group
Ru1 Ru 0.30135(3) 0.74705(2) 0.72071(2) 0.02004(8) Uani 1 1 d . . . . .
Cl1 Cl 0.07322(9) 0.78047(6) 0.66634(7) 0.02501(16) Uani 1 1 d . . . . .
O1 O 0.4844(3) 0.71958(17) 0.76928(19) 0.0195(4) Uani 1 1 d . . . . .
O2 O 0.3669(3) 0.91388(17) 0.82733(19) 0.0198(4) Uani 1 1 d . . . . .
O3 O 0.2824(3) 0.66992(18) 0.86122(18) 0.0201(4) Uani 1 1 d . . . . .
N1 N 0.5880(4) 0.6991(3) 0.7950(3) 0.0312(6) Uani 1 1 d . . . . .
N2 N 0.2953(3) 0.8168(2) 0.5713(2) 0.0169(5) Uani 1 1 d . . . . .
N3 N 0.2169(3) 0.5893(2) 0.6024(2) 0.0175(5) Uani 1 1 d . . . . .
C1 C 0.3860(3) 1.0168(2) 0.7872(3) 0.0179(5) Uani 1 1 d . . . . .
C2 C 0.4306(4) 1.1230(3) 0.8794(3) 0.0201(6) Uani 1 1 d . . . . .
H2 H 0.442429 1.112972 0.960256 0.024 Uiso 1 1 calc R U . . .
C3 C 0.4564(4) 1.2371(3) 0.8541(3) 0.0204(6) Uani 1 1 d . . . . .
H3 H 0.486067 1.305323 0.917594 0.024 Uiso 1 1 calc R U . . .
C4 C 0.4401(3) 1.2573(2) 0.7343(3) 0.0179(5) Uani 1 1 d . . . . .
C5 C 0.4679(4) 1.3777(2) 0.7112(3) 0.0208(6) Uani 1 1 d . . . . .
H5 H 0.500952 1.444467 0.776630 0.025 Uiso 1 1 calc R U . . .
C6 C 0.4477(4) 1.3997(3) 0.5954(3) 0.0230(6) Uani 1 1 d . . . . .
H6 H 0.466280 1.480945 0.580558 0.028 Uiso 1 1 calc R U . . .
C7 C 0.3993(4) 1.3007(3) 0.4997(3) 0.0242(6) Uani 1 1 d . . . . .
H7 H 0.383883 1.315339 0.419144 0.029 Uiso 1 1 calc R U . . .
C8 C 0.3736(4) 1.1815(3) 0.5205(3) 0.0224(6) Uani 1 1 d . . . . .
H8 H 0.342050 1.115853 0.454156 0.027 Uiso 1 1 calc R U . . .
C9 C 0.3933(3) 1.1557(2) 0.6384(3) 0.0175(5) Uani 1 1 d . . . . .
C10 C 0.3661(3) 1.0321(2) 0.6654(3) 0.0174(5) Uani 1 1 d . . . . .
C11 C 0.3228(3) 0.9335(2) 0.5675(3) 0.0182(5) Uani 1 1 d . . . . .
H11 H 0.312449 0.954929 0.490171 0.022 Uiso 1 1 calc R U . . .
C12 C 0.2485(3) 0.7246(2) 0.4668(2) 0.0167(5) Uani 1 1 d . . . . .
C13 C 0.2425(4) 0.7467(3) 0.3528(3) 0.0199(6) Uani 1 1 d . . . . .
H13 H 0.272522 0.827234 0.341776 0.024 Uiso 1 1 calc R U . . .
C14 C 0.1928(4) 0.6510(3) 0.2558(3) 0.0213(6) Uani 1 1 d . . . . .
H14 H 0.187390 0.666524 0.177866 0.026 Uiso 1 1 calc R U . . .
C15 C 0.1507(4) 0.5323(3) 0.2712(3) 0.0217(6) Uani 1 1 d . . . . .
H15 H 0.116552 0.467425 0.203847 0.026 Uiso 1 1 calc R U . . .
C16 C 0.1584(4) 0.5084(2) 0.3844(3) 0.0199(6) Uani 1 1 d . . . . .
H16 H 0.131484 0.426990 0.395062 0.024 Uiso 1 1 calc R U . . .
C17 C 0.2056(3) 0.6042(2) 0.4826(2) 0.0168(5) Uani 1 1 d . . . . .
C18 C 0.1763(3) 0.4847(2) 0.6305(3) 0.0179(5) Uani 1 1 d . . . . .
H18 H 0.135188 0.417056 0.565445 0.021 Uiso 1 1 calc R U . . .
C19 C 0.1871(3) 0.4609(2) 0.7481(3) 0.0176(5) Uani 1 1 d . . . . .
C20 C 0.1407(3) 0.3338(2) 0.7584(3) 0.0168(5) Uani 1 1 d . . . . .
C21 C 0.0967(4) 0.2348(3) 0.6609(3) 0.0200(6) Uani 1 1 d . . . . .
H21 H 0.097669 0.249881 0.584894 0.024 Uiso 1 1 calc R U . . .
C22 C 0.0524(4) 0.1169(3) 0.6744(3) 0.0226(6) Uani 1 1 d . . . . .
H22 H 0.022760 0.052445 0.607242 0.027 Uiso 1 1 calc R U . . .
C23 C 0.0504(4) 0.0905(3) 0.7851(3) 0.0246(6) Uani 1 1 d . . . . .
H23 H 0.018132 0.009252 0.792821 0.030 Uiso 1 1 calc R U . . .
C24 C 0.0960(4) 0.1841(3) 0.8826(3) 0.0233(6) Uani 1 1 d . . . . .
H24 H 0.096630 0.166811 0.958542 0.028 Uiso 1 1 calc R U . . .
C25 C 0.1418(4) 0.3058(2) 0.8712(3) 0.0194(5) Uani 1 1 d . . . . .
C26 C 0.1885(4) 0.4017(3) 0.9728(3) 0.0217(6) Uani 1 1 d . . . . .
H26 H 0.187893 0.383231 1.048028 0.026 Uiso 1 1 calc R U . . .
C27 C 0.2340(4) 0.5192(3) 0.9645(3) 0.0214(6) Uani 1 1 d . . . . .
H27 H 0.266090 0.580521 1.034661 0.026 Uiso 1 1 calc R U . . .
C28 C 0.2349(3) 0.5529(2) 0.8527(3) 0.0182(5) Uani 1 1 d . . . . .
N4 N 0.7128(5) 0.9714(4) 0.7830(4) 0.0574(11) Uani 1 1 d . . . . .
C29 C 0.7493(5) 1.0339(4) 0.8746(4) 0.0351(8) Uani 1 1 d . . . . .
C30 C 0.7958(5) 1.1139(4) 0.9897(4) 0.0370(9) Uani 1 1 d . . . . .
H30A H 0.899349 1.137493 1.027418 0.055 Uiso 1 1 calc R U . . .
H30B H 0.765150 1.071346 1.044992 0.055 Uiso 1 1 calc R U . . .
H30C H 0.754394 1.187293 0.975019 0.055 Uiso 1 1 calc R U . . .

loop_
_atom_site_aniso_label
_atom_site_aniso_U_11
_atom_site_aniso_U_22
_atom_site_aniso_U_33
_atom_site_aniso_U_23
_atom_site_aniso_U_13
_atom_site_aniso_U_12
Ru1 0.04055(17) 0.00928(11) 0.01282(12) 0.00381(7) 0.01358(11) 0.00448(9)
Cl1 0.0382(5) 0.0174(3) 0.0241(3) 0.0030(2) 0.0170(3) 0.0082(3)
O1 0.0372(13) 0.0103(8) 0.0166(9) 0.0031(7) 0.0161(9) 0.0065(8)
O2 0.0376(13) 0.0087(8) 0.0155(9) 0.0038(7) 0.0131(9) 0.0051(8)
O3 0.0396(13) 0.0116(8) 0.0126(8) 0.0052(7) 0.0139(9) 0.0048(8)
N1 0.0330(18) 0.0292(14) 0.0343(15) 0.0107(12) 0.0136(14) 0.0135(13)
N2 0.0318(14) 0.0128(10) 0.0113(9) 0.0062(8) 0.0124(10) 0.0079(9)
N3 0.0329(14) 0.0101(9) 0.0136(10) 0.0030(8) 0.0127(10) 0.0074(9)
C1 0.0287(16) 0.0118(11) 0.0168(12) 0.0056(9) 0.0119(11) 0.0065(10)
C2 0.0326(17) 0.0135(11) 0.0152(12) 0.0031(9) 0.0105(12) 0.0057(11)
C3 0.0313(17) 0.0129(11) 0.0182(12) 0.0032(9) 0.0113(12) 0.0051(10)
C4 0.0265(16) 0.0123(11) 0.0195(12) 0.0061(9) 0.0125(12) 0.0072(10)
C5 0.0321(17) 0.0111(11) 0.0259(14) 0.0061(10) 0.0170(13) 0.0078(10)
C6 0.0347(18) 0.0139(12) 0.0299(15) 0.0106(11) 0.0202(14) 0.0096(11)
C7 0.042(2) 0.0176(13) 0.0227(14) 0.0104(11) 0.0205(14) 0.0107(12)
C8 0.0393(19) 0.0151(12) 0.0214(13) 0.0078(10) 0.0188(13) 0.0099(11)
C9 0.0275(16) 0.0118(11) 0.0196(12) 0.0064(9) 0.0144(12) 0.0076(10)
C10 0.0288(16) 0.0106(11) 0.0177(12) 0.0051(9) 0.0133(11) 0.0069(10)
C11 0.0285(16) 0.0141(11) 0.0168(12) 0.0052(9) 0.0130(11) 0.0070(10)
C12 0.0267(15) 0.0137(11) 0.0146(11) 0.0042(9) 0.0118(11) 0.0088(10)
C13 0.0339(17) 0.0156(12) 0.0178(12) 0.0067(10) 0.0161(12) 0.0102(11)
C14 0.0347(17) 0.0212(13) 0.0158(12) 0.0052(10) 0.0160(12) 0.0114(12)
C15 0.0359(18) 0.0186(12) 0.0169(12) 0.0021(10) 0.0159(12) 0.0104(12)
C16 0.0337(17) 0.0126(11) 0.0185(12) 0.0023(9) 0.0151(12) 0.0078(11)
C17 0.0279(16) 0.0125(11) 0.0142(11) 0.0039(9) 0.0117(11) 0.0079(10)
C18 0.0294(16) 0.0115(11) 0.0171(12) 0.0038(9) 0.0128(11) 0.0078(10)
C19 0.0308(16) 0.0110(11) 0.0171(12) 0.0053(9) 0.0143(12) 0.0084(10)
C20 0.0251(15) 0.0109(10) 0.0190(12) 0.0052(9) 0.0120(11) 0.0080(10)
C21 0.0308(17) 0.0138(11) 0.0199(13) 0.0055(10) 0.0129(12) 0.0096(11)
C22 0.0350(18) 0.0116(11) 0.0256(14) 0.0037(10) 0.0159(13) 0.0084(11)
C23 0.0384(19) 0.0129(12) 0.0321(16) 0.0088(11) 0.0218(15) 0.0101(12)
C24 0.0385(19) 0.0141(12) 0.0277(15) 0.0101(11) 0.0218(14) 0.0095(11)
C25 0.0326(17) 0.0125(11) 0.0208(13) 0.0065(10) 0.0166(12) 0.0090(10)
C26 0.0395(18) 0.0162(12) 0.0187(12) 0.0073(10) 0.0194(13) 0.0095(11)
C27 0.0399(18) 0.0147(12) 0.0163(12) 0.0052(9) 0.0171(13) 0.0080(11)
C28 0.0311(16) 0.0114(11) 0.0166(12) 0.0044(9) 0.0130(12) 0.0078(10)
N4 0.061(3) 0.064(3) 0.050(2) -0.007(2) 0.034(2) 0.001(2)
C29 0.045(2) 0.0340(18) 0.039(2) 0.0123(15) 0.0280(19) 0.0109(16)
C30 0.052(3) 0.0334(18) 0.040(2) 0.0114(15) 0.031(2) 0.0165(17)

loop_
_atom_type_symbol
_atom_type_description
_atom_type_scat_dispersion_real
_atom_type_scat_dispersion_imag
_atom_type_scat_source
C C 0.0021 0.0012 'International Tables Vol C Tables 4.2.6.8 and 6.1.1.4'
H H 0.0000 0.0000 'International Tables Vol C Tables 4.2.6.8 and 6.1.1.4'
N N 0.0044 0.0025 'International Tables Vol C Tables 4.2.6.8 and 6.1.1.4'
O O 0.0080 0.0047 'International Tables Vol C Tables 4.2.6.8 and 6.1.1.4'
Cl Cl 0.1230 0.1255 'International Tables Vol C Tables 4.2.6.8 and 6.1.1.4'
Ru Ru -1.7757 0.6751 'International Tables Vol C Tables 4.2.6.8 and 6.1.1.4'

loop_
_geom_angle_atom_site_label_1
_geom_angle_atom_site_label_2
_geom_angle_atom_site_label_3
_geom_angle
_geom_angle_site_symmetry_1
_geom_angle_site_symmetry_3
_geom_angle_publ_flag
O1 Ru1 N2 94.57(10) . . ?
O1 Ru1 N3 92.76(10) . . ?
N2 Ru1 N3 83.33(10) . . ?
O1 Ru1 O2 93.14(10) . . ?
N2 Ru1 O2 93.12(9) . . ?
N3 Ru1 O2 173.34(10) . . ?
O1 Ru1 O3 91.35(10) . . ?
N2 Ru1 O3 173.27(10) . . ?
N3 Ru1 O3 93.22(9) . . ?
O2 Ru1 O3 89.73(8) . . ?
O1 Ru1 Cl1 178.13(6) . . ?
N2 Ru1 Cl1 87.24(8) . . ?
N3 Ru1 Cl1 87.92(9) . . ?
O2 Ru1 Cl1 86.29(8) . . ?
O3 Ru1 Cl1 86.87(8) . . ?
N1 O1 Ru1 177.1(2) . . ?
C1 O2 Ru1 123.95(18) . . ?
C28 O3 Ru1 123.61(17) . . ?
C11 N2 C12 123.4(2) . . ?
C11 N2 Ru1 124.37(19) . . ?
C12 N2 Ru1 112.11(17) . . ?
C18 N3 C17 123.4(2) . . ?
C18 N3 Ru1 124.55(19) . . ?
C17 N3 Ru1 112.03(17) . . ?
O2 C1 C10 127.2(3) . . ?
O2 C1 C2 113.7(2) . . ?
C10 C1 C2 119.0(2) . . ?
C3 C2 C1 121.7(3) . . ?
C3 C2 H2 119.2 . . ?
C1 C2 H2 119.2 . . ?
C2 C3 C4 121.5(3) . . ?
C2 C3 H3 119.3 . . ?
C4 C3 H3 119.3 . . ?
C5 C4 C9 120.6(3) . . ?
C5 C4 C3 119.9(3) . . ?
C9 C4 C3 119.4(2) . . ?
C6 C5 C4 121.0(3) . . ?
C6 C5 H5 119.5 . . ?
C4 C5 H5 119.5 . . ?
C5 C6 C7 119.1(3) . . ?
C5 C6 H6 120.5 . . ?
C7 C6 H6 120.5 . . ?
C8 C7 C6 121.0(3) . . ?
C8 C7 H7 119.5 . . ?
C6 C7 H7 119.5 . . ?
C7 C8 C9 121.3(3) . . ?
C7 C8 H8 119.3 . . ?
C9 C8 H8 119.3 . . ?
C8 C9 C4 117.0(2) . . ?
C8 C9 C10 123.7(3) . . ?
C4 C9 C10 119.3(2) . . ?
C11 C10 C1 123.7(2) . . ?
C11 C10 C9 117.3(2) . . ?
C1 C10 C9 119.0(2) . . ?
N2 C11 C10 127.6(2) . . ?
N2 C11 H11 116.2 . . ?
C10 C11 H11 116.2 . . ?
C13 C12 C17 119.6(3) . . ?
C13 C12 N2 124.1(2) . . ?
C17 C12 N2 116.3(2) . . ?
C14 C13 C12 119.8(3) . . ?
C14 C13 H13 120.1 . . ?
C12 C13 H13 120.1 . . ?
C13 C14 C15 120.6(3) . . ?
C13 C14 H14 119.7 . . ?
C15 C14 H14 119.7 . . ?
C16 C15 C14 120.3(3) . . ?
C16 C15 H15 119.9 . . ?
C14 C15 H15 119.9 . . ?
C15 C16 C17 119.8(3) . . ?
C15 C16 H16 120.1 . . ?
C17 C16 H16 120.1 . . ?
C16 C17 C12 119.7(2) . . ?
C16 C17 N3 124.2(2) . . ?
C12 C17 N3 116.0(2) . . ?
N3 C18 C19 127.1(3) . . ?
N3 C18 H18 116.4 . . ?
C19 C18 H18 116.4 . . ?
C28 C19 C18 123.9(2) . . ?
C28 C19 C20 119.0(2) . . ?
C18 C19 C20 117.1(2) . . ?
C21 C20 C25 117.2(2) . . ?
C21 C20 C19 123.2(2) . . ?
C25 C20 C19 119.6(2) . . ?
C22 C21 C20 121.2(3) . . ?
C22 C21 H21 119.4 . . ?
C20 C21 H21 119.4 . . ?
C21 C22 C23 121.3(3) . . ?
C21 C22 H22 119.4 . . ?
C23 C22 H22 119.4 . . ?
C24 C23 C22 118.9(3) . . ?
C24 C23 H23 120.5 . . ?
C22 C23 H23 120.5 . . ?
C23 C24 C25 120.9(3) . . ?
C23 C24 H24 119.5 . . ?
C25 C24 H24 119.5 . . ?
C24 C25 C20 120.4(3) . . ?
C24 C25 C26 120.3(3) . . ?
C20 C25 C26 119.3(2) . . ?
C27 C26 C25 121.4(3) . . ?
C27 C26 H26 119.3 . . ?
C25 C26 H26 119.3 . . ?
C26 C27 C28 121.8(3) . . ?
C26 C27 H27 119.1 . . ?
C28 C27 H27 119.1 . . ?
O3 C28 C19 127.4(2) . . ?
O3 C28 C27 113.6(2) . . ?
C19 C28 C27 119.0(2) . . ?
N4 C29 C30 179.4(5) . . ?
C29 C30 H30A 109.5 . . ?
C29 C30 H30B 109.5 . . ?
H30A C30 H30B 109.5 . . ?
C29 C30 H30C 109.5 . . ?
H30A C30 H30C 109.5 . . ?
H30B C30 H30C 109.5 . . ?

loop_
_geom_bond_atom_site_label_1
_geom_bond_atom_site_label_2
_geom_bond_distance
_geom_bond_site_symmetry_2
_geom_bond_publ_flag
Ru1 O1 1.854(2) . ?
Ru1 N2 2.005(2) . ?
Ru1 N3 2.007(3) . ?
Ru1 O2 2.027(2) . ?
Ru1 O3 2.0328(19) . ?
Ru1 Cl1 2.3157(11) . ?
O1 N1 1.072(4) . ?
O2 C1 1.307(3) . ?
O3 C28 1.313(3) . ?
N2 C11 1.306(3) . ?
N2 C12 1.421(3) . ?
N3 C18 1.308(3) . ?
N3 C17 1.426(3) . ?
C1 C10 1.427(4) . ?
C1 C2 1.434(4) . ?
C2 C3 1.355(4) . ?
C2 H2 0.9500 . ?
C3 C4 1.426(4) . ?
C3 H3 0.9500 . ?
C4 C5 1.413(4) . ?
C4 C9 1.422(4) . ?
C5 C6 1.373(4) . ?
C5 H5 0.9500 . ?
C6 C7 1.400(4) . ?
C6 H6 0.9500 . ?
C7 C8 1.388(4) . ?
C7 H7 0.9500 . ?
C8 C9 1.412(4) . ?
C8 H8 0.9500 . ?
C9 C10 1.463(4) . ?
C10 C11 1.418(4) . ?
C11 H11 0.9500 . ?
C12 C13 1.396(4) . ?
C12 C17 1.412(4) . ?
C13 C14 1.383(4) . ?
C13 H13 0.9500 . ?
C14 C15 1.392(4) . ?
C14 H14 0.9500 . ?
C15 C16 1.386(4) . ?
C15 H15 0.9500 . ?
C16 C17 1.396(4) . ?
C16 H16 0.9500 . ?
C18 C19 1.428(4) . ?
C18 H18 0.9500 . ?
C19 C28 1.420(4) . ?
C19 C20 1.469(4) . ?
C20 C21 1.417(4) . ?
C20 C25 1.417(4) . ?
C21 C22 1.381(4) . ?
C21 H21 0.9500 . ?
C22 C23 1.399(4) . ?
C22 H22 0.9500 . ?
C23 C24 1.377(4) . ?
C23 H23 0.9500 . ?
C24 C25 1.416(4) . ?
C24 H24 0.9500 . ?
C25 C26 1.423(4) . ?
C26 C27 1.359(4) . ?
C26 H26 0.9500 . ?
C27 C28 1.434(4) . ?
C27 H27 0.9500 . ?
N4 C29 1.141(6) . ?
C29 C30 1.440(6) . ?
C30 H30A 0.9800 . ?
C30 H30B 0.9800 . ?
C30 H30C 0.9800 . ?

loop_
_geom_hbond_atom_site_label_D
_geom_hbond_atom_site_label_H
_geom_hbond_atom_site_label_A
_geom_hbond_distance_DH
_geom_hbond_distance_HA
_geom_hbond_distance_DA
_geom_hbond_angle_DHA
_geom_hbond_site_symmetry_A
_geom_hbond_publ_flag
C16 H16 Cl1 0.95 2.75 3.600(3) 149.5 2_566 yes
C30 H30B O2 0.98 2.47 3.307(4) 143.3 2_677 yes

loop_
_geom_torsion_atom_site_label_1
_geom_torsion_atom_site_label_2
_geom_torsion_atom_site_label_3
_geom_torsion_atom_site_label_4
_geom_torsion
_geom_torsion_site_symmetry_1
_geom_torsion_site_symmetry_2
_geom_torsion_site_symmetry_3
_geom_torsion_site_symmetry_4
_geom_torsion_publ_flag
Ru1 O2 C1 C10 -0.4(4) . . . . ?
Ru1 O2 C1 C2 179.1(2) . . . . ?
O2 C1 C2 C3 179.5(3) . . . . ?
C10 C1 C2 C3 -1.0(5) . . . . ?
C1 C2 C3 C4 0.1(5) . . . . ?
C2 C3 C4 C5 179.9(3) . . . . ?
C2 C3 C4 C9 1.2(5) . . . . ?
C9 C4 C5 C6 1.3(5) . . . . ?
C3 C4 C5 C6 -177.5(3) . . . . ?
C4 C5 C6 C7 -0.2(5) . . . . ?
C5 C6 C7 C8 -0.9(5) . . . . ?
C6 C7 C8 C9 0.9(5) . . . . ?
C7 C8 C9 C4 0.2(5) . . . . ?
C7 C8 C9 C10 179.2(3) . . . . ?
C5 C4 C9 C8 -1.2(4) . . . . ?
C3 C4 C9 C8 177.5(3) . . . . ?
C5 C4 C9 C10 179.7(3) . . . . ?
C3 C4 C9 C10 -1.5(4) . . . . ?
O2 C1 C10 C11 -0.8(5) . . . . ?
C2 C1 C10 C11 179.7(3) . . . . ?
O2 C1 C10 C9 -179.9(3) . . . . ?
C2 C1 C10 C9 0.6(4) . . . . ?
C8 C9 C10 C11 2.5(5) . . . . ?
C4 C9 C10 C11 -178.5(3) . . . . ?
C8 C9 C10 C1 -178.4(3) . . . . ?
C4 C9 C10 C1 0.6(4) . . . . ?
C12 N2 C11 C10 178.2(3) . . . . ?
Ru1 N2 C11 C10 2.5(5) . . . . ?
C1 C10 C11 N2 -0.4(5) . . . . ?
C9 C10 C11 N2 178.8(3) . . . . ?
C11 N2 C12 C13 7.9(5) . . . . ?
Ru1 N2 C12 C13 -176.0(2) . . . . ?
C11 N2 C12 C17 -171.9(3) . . . . ?
Ru1 N2 C12 C17 4.3(3) . . . . ?
C17 C12 C13 C14 0.9(5) . . . . ?
N2 C12 C13 C14 -178.8(3) . . . . ?
C12 C13 C14 C15 -1.0(5) . . . . ?
C13 C14 C15 C16 -0.1(5) . . . . ?
C14 C15 C16 C17 1.4(5) . . . . ?
C15 C16 C17 C12 -1.5(5) . . . . ?
C15 C16 C17 N3 179.8(3) . . . . ?
C13 C12 C17 C16 0.3(5) . . . . ?
N2 C12 C17 C16 -179.9(3) . . . . ?
C13 C12 C17 N3 179.2(3) . . . . ?
N2 C12 C17 N3 -1.1(4) . . . . ?
C18 N3 C17 C16 -4.0(5) . . . . ?
Ru1 N3 C17 C16 176.1(2) . . . . ?
C18 N3 C17 C12 177.2(3) . . . . ?
Ru1 N3 C17 C12 -2.7(3) . . . . ?
C17 N3 C18 C19 178.2(3) . . . . ?
Ru1 N3 C18 C19 -1.9(5) . . . . ?
N3 C18 C19 C28 5.4(5) . . . . ?
N3 C18 C19 C20 -176.9(3) . . . . ?
C28 C19 C20 C21 -177.4(3) . . . . ?
C18 C19 C20 C21 4.8(4) . . . . ?
C28 C19 C20 C25 1.2(4) . . . . ?
C18 C19 C20 C25 -176.6(3) . . . . ?
C25 C20 C21 C22 2.1(5) . . . . ?
C19 C20 C21 C22 -179.3(3) . . . . ?
C20 C21 C22 C23 -0.5(5) . . . . ?
C21 C22 C23 C24 -1.1(5) . . . . ?
C22 C23 C24 C25 1.2(5) . . . . ?
C23 C24 C25 C20 0.5(5) . . . . ?
C23 C24 C25 C26 179.9(3) . . . . ?
C21 C20 C25 C24 -2.1(4) . . . . ?
C19 C20 C25 C24 179.3(3) . . . . ?
C21 C20 C25 C26 178.5(3) . . . . ?
C19 C20 C25 C26 -0.2(4) . . . . ?
C24 C25 C26 C27 179.5(3) . . . . ?
C20 C25 C26 C27 -1.0(5) . . . . ?
C25 C26 C27 C28 1.2(5) . . . . ?
Ru1 O3 C28 C19 -1.0(5) . . . . ?
Ru1 O3 C28 C27 178.6(2) . . . . ?
C18 C19 C28 O3 -3.7(5) . . . . ?
C20 C19 C28 O3 178.6(3) . . . . ?
C18 C19 C28 C27 176.6(3) . . . . ?
C20 C19 C28 C27 -1.0(4) . . . . ?
C26 C27 C28 O3 -179.8(3) . . . . ?
C26 C27 C28 C19 -0.1(5) . . . . ?
